data_4341513
loop_
_publ_author_name
'Kumar, Dheeraj'
'Singh, Nem'
'Elias, Anil J.'
'Malik, Pauline'
'Allen, Christopher W.'

_publ_section_title
;
 Reactions of alkyne- and butadiyne-derived fluorinated cyclophosphazenes
 with diiron and dimolybdenum carbonyls.
;
_journal_issue 19
_journal_name_full 'Inorganic chemistry'
_journal_page_first 10674
_journal_page_last 10684
_journal_paper_doi 10.1021/ic501821v
_journal_volume 53
_journal_year 2014
_chemical_formula_moiety 'C24 H15 F5 Mo2 N3 O4 P3'
_chemical_formula_sum 'C24 H15 F5 Mo2 N3 O4 P3'
_chemical_formula_weight 789.18
_chemical_name_systematic
; 
 ? 
;
_space_group_IT_number 2
_symmetry_cell_setting triclinic
_symmetry_space_group_name_Hall '-P 1'
_symmetry_space_group_name_H-M 'P -1'
_atom_sites_solution_hydrogens geom
_atom_sites_solution_primary direct
_atom_sites_solution_secondary difmap
_audit_creation_method SHELXL-97
_cell_angle_alpha 69.946(2)
_cell_angle_beta 84.218(2)
_cell_angle_gamma 84.831(2)
_cell_formula_units_Z 2
_cell_length_a 8.3549(11)
_cell_length_b 11.0813(14)
_cell_length_c 15.788(2)
_cell_measurement_temperature 150(2)
_cell_volume 1363.7(3)
_computing_cell_refinement 'Bruker SMART'
_computing_data_collection 'Bruker SMART'
_computing_data_reduction 'Bruker SAINT'
_computing_molecular_graphics 'Bruker SHELXTL'
_computing_publication_material 'Bruker SHELXTL'
_computing_structure_refinement 'SHELXL-97 (Sheldrick, 1997)'
_computing_structure_solution 'SHELXS-97 (Sheldrick, 1990)'
_diffrn_ambient_temperature 150(2)
_diffrn_measured_fraction_theta_full 0.984
_diffrn_measured_fraction_theta_max 0.984
_diffrn_measurement_device_type 'CCD area detector'
_diffrn_measurement_method 'phi and omega scans'
_diffrn_radiation_monochromator graphite
_diffrn_radiation_source 'fine-focus sealed tube'
_diffrn_radiation_type MoK\a
_diffrn_radiation_wavelength 0.71073
_diffrn_reflns_av_R_equivalents 0.0215
_diffrn_reflns_av_sigmaI/netI 0.0413
_diffrn_reflns_limit_h_max 9
_diffrn_reflns_limit_h_min -7
_diffrn_reflns_limit_k_max 13
_diffrn_reflns_limit_k_min -12
_diffrn_reflns_limit_l_max 18
_diffrn_reflns_limit_l_min -18
_diffrn_reflns_number 6862
_diffrn_reflns_theta_full 25.00
_diffrn_reflns_theta_max 25.00
_diffrn_reflns_theta_min 1.38
_exptl_absorpt_coefficient_mu 1.168
_exptl_absorpt_correction_T_max 0.896
_exptl_absorpt_correction_T_min 0.843
_exptl_absorpt_correction_type multi-scan
_exptl_absorpt_process_details '(SADABS; Bruker, 2000)'
_exptl_crystal_colour red
_exptl_crystal_density_diffrn 1.922
_exptl_crystal_density_method 'not measured'
_exptl_crystal_description block
_exptl_crystal_F_000 772
_exptl_crystal_size_max 0.146
_exptl_crystal_size_mid 0.124
_exptl_crystal_size_min 0.094
_refine_diff_density_max 0.992
_refine_diff_density_min -0.730
_refine_diff_density_rms 0.182
_refine_ls_extinction_method none
_refine_ls_goodness_of_fit_ref 1.155
_refine_ls_hydrogen_treatment constr
_refine_ls_matrix_type full
_refine_ls_number_parameters 371
_refine_ls_number_reflns 4332
_refine_ls_number_restraints 0
_refine_ls_restrained_S_all 1.155
_refine_ls_R_factor_all 0.0473
_refine_ls_R_factor_gt 0.0396
_refine_ls_shift/su_max 0.006
_refine_ls_shift/su_mean 0.003
_refine_ls_structure_factor_coef Fsqd
_refine_ls_weighting_details 'calc w=1/[\s^2^(Fo^2^)+(0.0938P)^2^+0.5490P] where P=(Fo^2^+2Fc^2^)/3'
_refine_ls_weighting_scheme calc
_refine_ls_wR_factor_gt 0.1274
_refine_ls_wR_factor_ref 0.1476
_reflns_number_gt 3891
_reflns_number_total 4332
_reflns_threshold_expression >2sigma(I)
_cod_data_source_file ic501821v_si_002.cif
_cod_data_source_block 8
_cod_original_sg_symbol_Hall -P1
_cod_original_sg_symbol_H-M P-1
_cod_database_code 4341513

loop_
_symmetry_equiv_pos_as_xyz
'x, y, z'
'-x, -y, -z'

loop_
_atom_site_label
_atom_site_type_symbol
_atom_site_fract_x
_atom_site_fract_y
_atom_site_fract_z
_atom_site_U_iso_or_equiv
_atom_site_adp_type
_atom_site_occupancy
_atom_site_symmetry_multiplicity
_atom_site_calc_flag
_atom_site_refinement_flags
Mo1 Mo 0.57038(6) 0.67560(5) 0.15571(3) 0.01467(18) Uani 1 1 d .
Mo2 Mo 0.79992(6) 0.70041(5) 0.28137(3) 0.01397(18) Uani 1 1 d .
P1 P 0.57192(18) 0.42080(14) 0.37152(10) 0.0167(4) Uani 1 1 d .
P2 P 0.7718(2) 0.20844(16) 0.45299(11) 0.0239(4) Uani 1 1 d .
P3 P 0.5525(2) 0.18998(16) 0.34442(12) 0.0280(4) Uani 1 1 d .
F1 F 0.4360(4) 0.4729(3) 0.4263(2) 0.0256(8) Uani 1 1 d .
F2 F 0.9560(5) 0.2027(4) 0.4355(3) 0.0384(10) Uani 1 1 d .
F3 F 0.7673(5) 0.1310(3) 0.5540(2) 0.0327(9) Uani 1 1 d .
F4 F 0.5915(6) 0.1728(4) 0.2525(3) 0.0417(11) Uani 1 1 d .
F5 F 0.4157(5) 0.0987(4) 0.3775(3) 0.0465(12) Uani 1 1 d .
O1 O 0.2928(5) 0.7340(4) 0.2876(3) 0.0256(10) Uani 1 1 d .
O2 O 0.6624(6) 0.9621(4) 0.0856(3) 0.0298(11) Uani 1 1 d .
O3 O 1.0630(6) 0.4892(5) 0.3784(3) 0.0365(12) Uani 1 1 d .
O4 O 1.0611(5) 0.7644(5) 0.1176(3) 0.0299(11) Uani 1 1 d .
N1 N 0.7053(6) 0.3497(5) 0.4401(3) 0.0221(12) Uani 1 1 d .
N2 N 0.6988(7) 0.1280(5) 0.4036(4) 0.0306(13) Uani 1 1 d .
N3 N 0.4871(6) 0.3297(5) 0.3327(3) 0.0245(12) Uani 1 1 d .
C1 C 0.6432(7) 0.5542(6) 0.2891(4) 0.0194(13) Uani 1 1 d .
C2 C 0.7660(7) 0.5575(5) 0.2217(4) 0.0174(13) Uani 1 1 d .
C3 C 0.8612(7) 0.4540(6) 0.2039(4) 0.0199(13) Uani 1 1 d .
C4 C 0.9378(7) 0.3633(6) 0.1886(4) 0.0217(14) Uani 1 1 d .
C5 C 1.0205(7) 0.2522(6) 0.1742(4) 0.0206(14) Uani 1 1 d .
C6 C 0.9889(7) 0.2201(6) 0.0979(4) 0.0216(13) Uani 1 1 d .
H6 H 0.9177 0.2716 0.0567 0.026 Uiso 1 1 calc R
C7 C 1.0669(8) 0.1100(6) 0.0864(4) 0.0259(15) Uani 1 1 d .
H7 H 1.0475 0.0880 0.0368 0.031 Uiso 1 1 calc R
C8 C 1.1724(8) 0.0326(6) 0.1473(4) 0.0262(15) Uani 1 1 d .
H8 H 1.2229 -0.0410 0.1386 0.031 Uiso 1 1 calc R
C9 C 1.2029(8) 0.0645(6) 0.2206(4) 0.0244(14) Uani 1 1 d .
H9 H 1.2752 0.0133 0.2612 0.029 Uiso 1 1 calc R
C10 C 1.1249(8) 0.1743(6) 0.2339(4) 0.0256(15) Uani 1 1 d .
H10 H 1.1443 0.1946 0.2843 0.031 Uiso 1 1 calc R
C11 C 0.3971(8) 0.7144(6) 0.2398(4) 0.0217(14) Uani 1 1 d .
C12 C 0.6354(7) 0.8540(6) 0.1172(4) 0.0217(14) Uani 1 1 d .
C13 C 0.9656(8) 0.5617(6) 0.3441(4) 0.0207(14) Uani 1 1 d .
C14 C 0.9654(7) 0.7430(6) 0.1769(4) 0.0211(14) Uani 1 1 d .
C15 C 0.3883(8) 0.5848(6) 0.0985(4) 0.0232(14) Uani 1 1 d .
H15 H 0.2847 0.5528 0.1288 0.028 Uiso 1 1 calc R
C16 C 0.5324(9) 0.5108(6) 0.1001(4) 0.0286(16) Uani 1 1 d .
H16 H 0.5476 0.4184 0.1331 0.034 Uiso 1 1 calc R
C17 C 0.6494(8) 0.5888(6) 0.0403(4) 0.0265(15) Uani 1 1 d .
H17 H 0.7594 0.5599 0.0249 0.032 Uiso 1 1 calc R
C18 C 0.5746(8) 0.7106(7) -0.0005(4) 0.0268(15) Uani 1 1 d .
H18 H 0.6240 0.7820 -0.0489 0.032 Uiso 1 1 calc R
C19 C 0.4127(8) 0.7109(6) 0.0362(4) 0.022(2) Uani 1.00(2) 1 d .
H19 H 0.3293 0.7804 0.0160 0.027 Uiso 1 1 calc R
C20 C 0.7826(8) 0.7354(6) 0.4191(4) 0.0255(15) Uani 1 1 d .
H20 H 0.8099 0.6722 0.4773 0.031 Uiso 1 1 calc R
C21 C 0.6269(8) 0.7668(6) 0.3866(4) 0.0237(14) Uani 1 1 d .
H21 H 0.5276 0.7268 0.4177 0.028 Uiso 1 1 calc R
C22 C 0.6374(8) 0.8714(6) 0.3058(4) 0.0241(15) Uani 1 1 d .
H22 H 0.5461 0.9162 0.2710 0.029 Uiso 1 1 calc R
C23 C 0.7973(8) 0.9077(6) 0.2860(4) 0.0239(14) Uani 1 1 d .
H23 H 0.8359 0.9833 0.2369 0.029 Uiso 1 1 calc R
C24 C 0.8894(8) 0.8225(6) 0.3552(4) 0.0242(15) Uani 1 1 d .
H24 H 1.0024 0.8305 0.3629 0.029 Uiso 1 1 calc R

loop_
_atom_site_aniso_label
_atom_site_aniso_U_11
_atom_site_aniso_U_22
_atom_site_aniso_U_33
_atom_site_aniso_U_23
_atom_site_aniso_U_13
_atom_site_aniso_U_12
Mo1 0.0148(3) 0.0152(3) 0.0147(3) -0.0056(2) -0.0029(2) -0.0002(2)
Mo2 0.0140(3) 0.0139(3) 0.0145(3) -0.0050(2) -0.0018(2) -0.0019(2)
P1 0.0180(8) 0.0145(8) 0.0180(7) -0.0057(6) -0.0012(6) -0.0027(7)
P2 0.0273(9) 0.0203(9) 0.0229(8) -0.0045(7) -0.0054(7) -0.0029(8)
P3 0.0408(11) 0.0168(8) 0.0291(9) -0.0076(7) -0.0120(8) -0.0057(8)
F1 0.027(2) 0.0248(19) 0.0256(19) -0.0107(16) 0.0084(15) -0.0050(16)
F2 0.029(2) 0.039(2) 0.044(2) -0.012(2) -0.0037(19) 0.0054(19)
F3 0.043(2) 0.026(2) 0.025(2) 0.0008(17) -0.0125(17) -0.0047(18)
F4 0.070(3) 0.027(2) 0.036(2) -0.0172(19) -0.021(2) 0.006(2)
F5 0.059(3) 0.030(2) 0.052(3) -0.005(2) -0.016(2) -0.026(2)
O1 0.017(2) 0.028(2) 0.030(2) -0.009(2) -0.002(2) 0.007(2)
O2 0.044(3) 0.014(2) 0.027(2) 0.0011(19) -0.010(2) -0.003(2)
O3 0.027(3) 0.026(3) 0.049(3) 0.000(2) -0.019(3) 0.008(2)
O4 0.020(2) 0.044(3) 0.026(2) -0.013(2) 0.002(2) -0.005(2)
N1 0.029(3) 0.022(3) 0.017(3) -0.007(2) -0.007(2) -0.006(2)
N2 0.047(4) 0.017(3) 0.028(3) -0.005(2) -0.020(3) 0.005(3)
N3 0.026(3) 0.025(3) 0.025(3) -0.007(2) -0.007(2) -0.011(2)
C1 0.019(3) 0.023(3) 0.020(3) -0.012(3) 0.001(2) -0.009(3)
C2 0.018(3) 0.015(3) 0.022(3) -0.009(3) -0.001(3) 0.001(3)
C3 0.013(3) 0.019(3) 0.025(3) -0.004(3) -0.007(3) 0.005(3)
C4 0.018(3) 0.023(3) 0.025(3) -0.010(3) -0.004(3) 0.006(3)
C5 0.018(3) 0.018(3) 0.027(3) -0.011(3) -0.001(3) 0.005(3)
C6 0.020(3) 0.022(3) 0.021(3) -0.005(3) -0.009(3) 0.008(3)
C7 0.030(4) 0.028(4) 0.024(3) -0.014(3) 0.004(3) -0.003(3)
C8 0.029(4) 0.021(3) 0.030(4) -0.012(3) 0.005(3) 0.000(3)
C9 0.021(3) 0.021(3) 0.025(3) -0.001(3) -0.011(3) 0.010(3)
C10 0.025(4) 0.030(4) 0.025(3) -0.014(3) -0.010(3) 0.009(3)
C11 0.025(4) 0.018(3) 0.021(3) -0.003(3) -0.009(3) -0.002(3)
C12 0.023(3) 0.026(4) 0.018(3) -0.009(3) -0.002(3) 0.000(3)
C13 0.017(3) 0.017(3) 0.030(3) -0.009(3) -0.004(3) -0.003(3)
C14 0.021(3) 0.023(3) 0.023(3) -0.011(3) -0.001(3) -0.005(3)
C15 0.024(3) 0.026(3) 0.022(3) -0.009(3) -0.007(3) -0.006(3)
C16 0.043(4) 0.020(3) 0.027(4) -0.011(3) -0.021(3) 0.009(3)
C17 0.028(4) 0.036(4) 0.023(3) -0.020(3) -0.009(3) 0.008(3)
C18 0.031(4) 0.038(4) 0.014(3) -0.010(3) 0.000(3) -0.009(3)
C19 0.022(4) 0.026(4) 0.016(3) -0.004(3) -0.014(3) 0.013(3)
C20 0.036(4) 0.029(4) 0.016(3) -0.012(3) -0.005(3) -0.002(3)
C21 0.025(3) 0.033(4) 0.019(3) -0.017(3) 0.007(3) -0.012(3)
C22 0.027(4) 0.025(3) 0.029(3) -0.020(3) 0.006(3) -0.007(3)
C23 0.025(4) 0.015(3) 0.035(4) -0.011(3) -0.002(3) -0.001(3)
C24 0.020(3) 0.026(3) 0.037(4) -0.024(3) -0.005(3) 0.002(3)

loop_
_atom_type_symbol
_atom_type_description
_atom_type_scat_dispersion_real
_atom_type_scat_dispersion_imag
_atom_type_scat_source
C C 0.0033 0.0016 'International Tables Vol C Tables 4.2.6.8 and 6.1.1.4'
H H 0.0000 0.0000 'International Tables Vol C Tables 4.2.6.8 and 6.1.1.4'
N N 0.0061 0.0033 'International Tables Vol C Tables 4.2.6.8 and 6.1.1.4'
O O 0.0106 0.0060 'International Tables Vol C Tables 4.2.6.8 and 6.1.1.4'
F F 0.0171 0.0103 'International Tables Vol C Tables 4.2.6.8 and 6.1.1.4'
P P 0.1023 0.0942 'International Tables Vol C Tables 4.2.6.8 and 6.1.1.4'
Mo Mo -1.6832 0.6857 'International Tables Vol C Tables 4.2.6.8 and 6.1.1.4'

loop_
_geom_angle_atom_site_label_1
_geom_angle_atom_site_label_2
_geom_angle_atom_site_label_3
_geom_angle
C12 Mo1 C11 90.1(2)
C12 Mo1 C2 106.3(2)
C11 Mo1 C2 113.6(2)
C12 Mo1 C1 114.5(2)
C11 Mo1 C1 76.6(2)
C2 Mo1 C1 37.7(2)
C12 Mo1 C15 130.4(3)
C11 Mo1 C15 90.3(2)
C2 Mo1 C15 118.7(2)
C1 Mo1 C15 113.8(2)
C12 Mo1 C19 95.0(2)
C11 Mo1 C19 96.7(2)
C2 Mo1 C19 142.4(2)
C1 Mo1 C19 149.6(2)
C15 Mo1 C19 35.9(2)
C12 Mo1 C16 142.2(2)
C11 Mo1 C16 117.5(2)
C2 Mo1 C16 86.7(2)
C1 Mo1 C16 97.7(2)
C15 Mo1 C16 34.9(2)
C19 Mo1 C16 58.7(2)
C12 Mo1 C17 109.4(2)
C11 Mo1 C17 148.8(2)
C2 Mo1 C17 84.7(2)
C1 Mo1 C17 114.1(2)
C15 Mo1 C17 58.6(2)
C19 Mo1 C17 58.7(2)
C16 Mo1 C17 35.1(2)
C12 Mo1 C18 84.8(2)
C11 Mo1 C18 130.4(3)
C2 Mo1 C18 115.2(2)
C1 Mo1 C18 148.6(2)
C15 Mo1 C18 58.6(2)
C19 Mo1 C18 35.3(2)
C16 Mo1 C18 57.9(2)
C17 Mo1 C18 34.6(2)
C12 Mo1 Mo2 69.99(18)
C11 Mo1 Mo2 86.14(17)
C2 Mo1 Mo2 46.05(15)
C1 Mo1 Mo2 45.64(14)
C15 Mo1 Mo2 159.33(16)
C19 Mo1 Mo2 164.75(16)
C16 Mo1 Mo2 132.68(17)
C17 Mo1 Mo2 122.84(17)
C18 Mo1 Mo2 136.23(16)
C14 Mo2 C13 84.9(3)
C14 Mo2 C1 115.9(2)
C13 Mo2 C1 89.3(2)
C14 Mo2 C2 78.4(2)
C13 Mo2 C2 80.1(2)
C1 Mo2 C2 37.9(2)
C14 Mo2 C24 97.4(2)
C13 Mo2 C24 86.8(2)
C1 Mo2 C24 146.0(2)
C2 Mo2 C24 166.5(2)
C14 Mo2 C23 90.7(2)
C13 Mo2 C23 121.4(2)
C1 Mo2 C23 141.9(2)
C2 Mo2 C23 155.3(2)
C24 Mo2 C23 35.9(2)
C14 Mo2 C20 132.0(2)
C13 Mo2 C20 81.5(2)
C1 Mo2 C20 109.8(2)
C2 Mo2 C20 142.4(2)
C24 Mo2 C20 36.3(2)
C23 Mo2 C20 59.5(2)
C14 Mo2 C22 117.6(2)
C13 Mo2 C22 139.6(2)
C1 Mo2 C22 107.1(2)
C2 Mo2 C22 134.4(2)
C24 Mo2 C22 58.8(2)
C23 Mo2 C22 35.0(2)
C20 Mo2 C22 58.4(2)
C14 Mo2 C21 149.2(2)
C13 Mo2 C21 111.3(2)
C1 Mo2 C21 91.1(2)
C2 Mo2 C21 128.8(2)
C24 Mo2 C21 59.3(2)
C23 Mo2 C21 58.6(2)
C20 Mo2 C21 35.2(2)
C22 Mo2 C21 34.6(2)
C14 Mo2 Mo1 87.57(17)
C13 Mo2 Mo1 125.08(16)
C1 Mo2 Mo1 46.98(17)
C2 Mo2 Mo1 45.18(17)
C24 Mo2 Mo1 148.07(17)
C23 Mo2 Mo1 113.00(17)
C20 Mo2 Mo1 136.85(17)
C22 Mo2 Mo1 90.87(16)
C21 Mo2 Mo1 102.34(15)
F1 P1 N1 106.3(2)
F1 P1 N3 105.4(2)
N1 P1 N3 114.8(3)
F1 P1 C1 105.1(2)
N1 P1 C1 111.2(3)
N3 P1 C1 113.1(3)
F3 P2 F2 96.6(2)
F3 P2 N2 108.5(3)
F2 P2 N2 109.2(3)
F3 P2 N1 109.1(2)
F2 P2 N1 110.4(3)
N2 P2 N1 120.5(3)
F5 P3 F4 97.2(2)
F5 P3 N3 110.1(3)
F4 P3 N3 110.6(3)
F5 P3 N2 108.1(3)
F4 P3 N2 107.8(3)
N3 P3 N2 120.4(3)
P2 N1 P1 122.1(3)
P2 N2 P3 118.6(3)
P3 N3 P1 122.4(4)
C2 C1 P1 127.1(5)
C2 C1 Mo2 71.6(3)
P1 C1 Mo2 136.1(3)
C2 C1 Mo1 68.5(4)
P1 C1 Mo1 135.1(3)
Mo2 C1 Mo1 87.4(2)
C1 C2 C3 129.6(5)
C1 C2 Mo1 73.7(4)
C3 C2 Mo1 131.3(4)
C1 C2 Mo2 70.5(3)
C3 C2 Mo2 136.5(4)
Mo1 C2 Mo2 88.8(2)
C4 C3 C2 177.7(6)
C3 C4 C5 176.6(6)
C10 C5 C6 119.5(5)
C10 C5 C4 121.2(6)
C6 C5 C4 119.3(6)
C7 C6 C5 118.4(6)
C7 C6 H6 120.8
C5 C6 H6 120.8
C8 C7 C6 121.3(6)
C8 C7 H7 119.3
C6 C7 H7 119.3
C9 C8 C7 119.9(6)
C9 C8 H8 120.0
C7 C8 H8 120.0
C8 C9 C10 119.7(6)
C8 C9 H9 120.1
C10 C9 H9 120.1
C5 C10 C9 121.1(6)
C5 C10 H10 119.5
C9 C10 H10 119.5
O1 C11 Mo1 177.3(5)
O2 C12 Mo1 171.6(6)
O3 C13 Mo2 176.5(5)
O4 C14 Mo2 178.4(6)
C16 C15 C19 108.2(6)
C16 C15 Mo1 73.8(4)
C19 C15 Mo1 72.3(3)
C16 C15 H15 125.7
C19 C15 H15 125.7
Mo1 C15 H15 125.7
C15 C16 C17 108.6(6)
C15 C16 Mo1 71.3(3)
C17 C16 Mo1 72.9(3)
C15 C16 H16 125.6
C17 C16 H16 125.6
Mo1 C16 H16 125.6
C18 C17 C16 107.7(6)
C18 C17 Mo1 73.0(3)
C16 C17 Mo1 71.9(3)
C18 C17 H17 126.0
C16 C17 H17 126.0
Mo1 C17 H17 126.0
C17 C18 C19 108.5(6)
C17 C18 Mo1 72.4(3)
C19 C18 Mo1 70.6(3)
C17 C18 H18 125.7
C19 C18 H18 125.7
Mo1 C18 H18 125.7
C18 C19 C15 106.9(6)
C18 C19 Mo1 74.1(3)
C15 C19 Mo1 71.8(3)
C18 C19 H19 126.2
C15 C19 H19 126.2
Mo1 C19 H19 126.2
C21 C20 C24 107.1(6)
C21 C20 Mo2 73.6(3)
C24 C20 Mo2 70.1(3)
C21 C20 H20 126.3
C24 C20 H20 126.3
Mo2 C20 H20 126.3
C22 C21 C20 108.1(5)
C22 C21 Mo2 72.4(3)
C20 C21 Mo2 71.2(3)
C22 C21 H21 125.9
C20 C21 H21 125.9
Mo2 C21 H21 125.9
C21 C22 C23 109.4(6)
C21 C22 Mo2 73.0(4)
C23 C22 Mo2 71.4(3)
C21 C22 H22 125.2
C23 C22 H22 125.2
Mo2 C22 H22 125.2
C22 C23 C24 107.4(6)
C22 C23 Mo2 73.6(3)
C24 C23 Mo2 70.4(3)
C22 C23 H23 126.1
C24 C23 H23 126.1
Mo2 C23 H23 126.1
C23 C24 C20 108.0(6)
C23 C24 Mo2 73.7(3)
C20 C24 Mo2 73.6(3)
C23 C24 H24 125.7
C20 C24 H24 125.7
Mo2 C24 H24 125.7

loop_
_geom_bond_atom_site_label_1
_geom_bond_atom_site_label_2
_geom_bond_distance
Mo1 C12 1.969(6)
Mo1 C11 1.984(6)
Mo1 C2 2.120(6)
Mo1 C1 2.186(6)
Mo1 C15 2.306(6)
Mo1 C19 2.313(6)
Mo1 C16 2.338(6)
Mo1 C17 2.351(6)
Mo1 C18 2.358(6)
Mo1 Mo2 2.9875(7)
Mo2 C14 1.995(6)
Mo2 C13 2.027(7)
Mo2 C1 2.138(5)
Mo2 C2 2.152(5)
Mo2 C24 2.278(6)
Mo2 C23 2.321(6)
Mo2 C20 2.324(6)
Mo2 C22 2.348(6)
Mo2 C21 2.356(6)
P1 F1 1.549(4)
P1 N1 1.592(6)
P1 N3 1.593(5)
P1 C1 1.708(6)
P2 F3 1.528(4)
P2 F2 1.536(4)
P2 N2 1.563(5)
P2 N1 1.565(5)
P3 F5 1.526(4)
P3 F4 1.527(4)
P3 N3 1.550(6)
P3 N2 1.574(6)
O1 C11 1.150(7)
O2 C12 1.162(7)
O3 C13 1.129(8)
O4 C14 1.141(7)
C1 C2 1.394(8)
C2 C3 1.428(8)
C3 C4 1.224(8)
C4 C5 1.433(8)
C5 C10 1.366(9)
C5 C6 1.421(8)
C6 C7 1.390(8)
C6 H6 0.9300
C7 C8 1.380(10)
C7 H7 0.9300
C8 C9 1.374(9)
C8 H8 0.9300
C9 C10 1.398(9)
C9 H9 0.9300
C10 H10 0.9300
C15 C16 1.391(10)
C15 C19 1.424(9)
C15 H15 0.9800
C16 C17 1.414(10)
C16 H16 0.9800
C17 C18 1.400(9)
C17 H17 0.9800
C18 C19 1.417(9)
C18 H18 0.9800
C19 H19 0.9800
C20 C21 1.417(9)
C20 C24 1.433(9)
C20 H20 0.9800
C21 C22 1.399(9)
C21 H21 0.9800
C22 C23 1.404(8)
C22 H22 0.9800
C23 C24 1.417(10)
C23 H23 0.9800
C24 H24 0.9800

loop_
_geom_torsion_atom_site_label_1
_geom_torsion_atom_site_label_2
_geom_torsion_atom_site_label_3
_geom_torsion_atom_site_label_4
_geom_torsion
C12 Mo1 Mo2 C14 -63.9(3)
C11 Mo1 Mo2 C14 -155.5(3)
C2 Mo1 Mo2 C14 76.0(3)
C1 Mo1 Mo2 C14 129.6(3)
C15 Mo1 Mo2 C14 124.1(5)
C19 Mo1 Mo2 C14 -54.3(6)
C16 Mo1 Mo2 C14 80.0(3)
C17 Mo1 Mo2 C14 36.8(3)
C18 Mo1 Mo2 C14 -5.2(3)
C12 Mo1 Mo2 C13 -145.9(3)
C11 Mo1 Mo2 C13 122.5(3)
C2 Mo1 Mo2 C13 -6.0(3)
C1 Mo1 Mo2 C13 47.6(3)
C15 Mo1 Mo2 C13 42.1(5)
C19 Mo1 Mo2 C13 -136.3(6)
C16 Mo1 Mo2 C13 -2.0(3)
C17 Mo1 Mo2 C13 -45.2(3)
C18 Mo1 Mo2 C13 -87.2(3)
C12 Mo1 Mo2 C1 166.5(3)
C11 Mo1 Mo2 C1 74.9(3)
C2 Mo1 Mo2 C1 -53.6(3)
C15 Mo1 Mo2 C1 -5.5(5)
C19 Mo1 Mo2 C1 176.2(6)
C16 Mo1 Mo2 C1 -49.6(3)
C17 Mo1 Mo2 C1 -92.8(3)
C18 Mo1 Mo2 C1 -134.8(3)
C12 Mo1 Mo2 C2 -139.9(3)
C11 Mo1 Mo2 C2 128.5(3)
C1 Mo1 Mo2 C2 53.6(3)
C15 Mo1 Mo2 C2 48.1(5)
C19 Mo1 Mo2 C2 -130.2(6)
C16 Mo1 Mo2 C2 4.0(3)
C17 Mo1 Mo2 C2 -39.2(3)
C18 Mo1 Mo2 C2 -81.2(3)
C12 Mo1 Mo2 C24 36.3(4)
C11 Mo1 Mo2 C24 -55.3(4)
C2 Mo1 Mo2 C24 176.2(4)
C1 Mo1 Mo2 C24 -130.2(4)
C15 Mo1 Mo2 C24 -135.7(6)
C19 Mo1 Mo2 C24 45.9(6)
C16 Mo1 Mo2 C24 -179.8(4)
C17 Mo1 Mo2 C24 137.0(4)
C18 Mo1 Mo2 C24 95.0(4)
C12 Mo1 Mo2 C23 25.8(2)
C11 Mo1 Mo2 C23 -65.8(2)
C2 Mo1 Mo2 C23 165.7(3)
C1 Mo1 Mo2 C23 -140.7(3)
C15 Mo1 Mo2 C23 -146.2(5)
C19 Mo1 Mo2 C23 35.5(6)
C16 Mo1 Mo2 C23 169.7(3)
C17 Mo1 Mo2 C23 126.5(3)
C18 Mo1 Mo2 C23 84.5(3)
C12 Mo1 Mo2 C20 95.1(3)
C11 Mo1 Mo2 C20 3.6(3)
C2 Mo1 Mo2 C20 -125.0(3)
C1 Mo1 Mo2 C20 -71.4(3)
C15 Mo1 Mo2 C20 -76.9(5)
C19 Mo1 Mo2 C20 104.8(6)
C16 Mo1 Mo2 C20 -121.0(3)
C17 Mo1 Mo2 C20 -164.2(3)
C18 Mo1 Mo2 C20 153.8(4)
C12 Mo1 Mo2 C22 53.7(2)
C11 Mo1 Mo2 C22 -37.9(2)
C2 Mo1 Mo2 C22 -166.4(3)
C1 Mo1 Mo2 C22 -112.8(3)
C15 Mo1 Mo2 C22 -118.3(5)
C19 Mo1 Mo2 C22 63.4(6)
C16 Mo1 Mo2 C22 -162.4(3)
C17 Mo1 Mo2 C22 154.4(2)
C18 Mo1 Mo2 C22 112.4(3)
C12 Mo1 Mo2 C21 86.6(2)
C11 Mo1 Mo2 C21 -4.9(2)
C2 Mo1 Mo2 C21 -133.5(3)
C1 Mo1 Mo2 C21 -79.9(3)
C15 Mo1 Mo2 C21 -85.3(5)
C19 Mo1 Mo2 C21 96.3(6)
C16 Mo1 Mo2 C21 -129.5(3)
C17 Mo1 Mo2 C21 -172.6(3)
C18 Mo1 Mo2 C21 145.3(3)
F3 P2 N1 P1 -131.1(3)
F2 P2 N1 P1 124.0(3)
N2 P2 N1 P1 -4.7(5)
F1 P1 N1 P2 127.8(3)
N3 P1 N1 P2 11.7(5)
C1 P1 N1 P2 -118.4(4)
F3 P2 N2 P3 123.9(4)
F2 P2 N2 P3 -131.9(4)
N1 P2 N2 P3 -2.7(5)
F5 P3 N2 P2 -125.4(4)
F4 P3 N2 P2 130.5(4)
N3 P3 N2 P2 2.3(5)
F5 P3 N3 P1 132.3(4)
F4 P3 N3 P1 -121.4(4)
N2 P3 N3 P1 5.5(5)
F1 P1 N3 P3 -128.7(4)
N1 P1 N3 P3 -12.1(5)
C1 P1 N3 P3 117.0(4)
F1 P1 C1 C2 -179.5(5)
N1 P1 C1 C2 66.0(6)
N3 P1 C1 C2 -65.0(6)
F1 P1 C1 Mo2 78.3(5)
N1 P1 C1 Mo2 -36.3(5)
N3 P1 C1 Mo2 -167.3(4)
F1 P1 C1 Mo1 -83.3(4)
N1 P1 C1 Mo1 162.1(4)
N3 P1 C1 Mo1 31.2(5)
C14 Mo2 C1 C2 9.4(5)
C13 Mo2 C1 C2 -74.6(4)
C24 Mo2 C1 C2 -158.0(4)
C23 Mo2 C1 C2 139.3(4)
C20 Mo2 C1 C2 -155.3(4)
C22 Mo2 C1 C2 142.9(4)
C21 Mo2 C1 C2 174.1(4)
Mo1 Mo2 C1 C2 68.2(3)
C14 Mo2 C1 P1 134.1(5)
C13 Mo2 C1 P1 50.1(5)
C2 Mo2 C1 P1 124.7(7)
C24 Mo2 C1 P1 -33.3(8)
C23 Mo2 C1 P1 -96.0(6)
C20 Mo2 C1 P1 -30.6(6)
C22 Mo2 C1 P1 -92.4(5)
C21 Mo2 C1 P1 -61.2(5)
Mo1 Mo2 C1 P1 -167.1(6)
C14 Mo2 C1 Mo1 -58.8(3)
C13 Mo2 C1 Mo1 -142.8(2)
C2 Mo2 C1 Mo1 -68.2(3)
C24 Mo2 C1 Mo1 133.8(4)
C23 Mo2 C1 Mo1 71.0(4)
C20 Mo2 C1 Mo1 136.5(2)
C22 Mo2 C1 Mo1 74.6(2)
C21 Mo2 C1 Mo1 105.9(2)
C12 Mo1 C1 C2 -85.1(4)
C11 Mo1 C1 C2 -169.1(4)
C15 Mo1 C1 C2 106.7(3)
C19 Mo1 C1 C2 110.8(5)
C16 Mo1 C1 C2 74.4(3)
C17 Mo1 C1 C2 42.0(4)
C18 Mo1 C1 C2 38.5(5)
Mo2 Mo1 C1 C2 -71.2(3)
C12 Mo1 C1 P1 153.4(4)
C11 Mo1 C1 P1 69.4(5)
C2 Mo1 C1 P1 -121.5(6)
C15 Mo1 C1 P1 -14.8(5)
C19 Mo1 C1 P1 -10.7(7)
C16 Mo1 C1 P1 -47.1(5)
C17 Mo1 C1 P1 -79.5(5)
C18 Mo1 C1 P1 -83.0(6)
Mo2 Mo1 C1 P1 167.3(6)
C12 Mo1 C1 Mo2 -13.9(3)
C11 Mo1 C1 Mo2 -97.9(2)
C2 Mo1 C1 Mo2 71.2(3)
C15 Mo1 C1 Mo2 177.89(19)
C19 Mo1 C1 Mo2 -178.0(3)
C16 Mo1 C1 Mo2 145.6(2)
C17 Mo1 C1 Mo2 113.2(2)
C18 Mo1 C1 Mo2 109.7(4)
P1 C1 C2 C3 0.5(10)
Mo2 C1 C2 C3 134.8(7)
Mo1 C1 C2 C3 -130.6(7)
P1 C1 C2 Mo1 131.1(5)
Mo2 C1 C2 Mo1 -94.56(17)
P1 C1 C2 Mo2 -134.4(5)
Mo1 C1 C2 Mo2 94.56(17)
C12 Mo1 C2 C1 109.1(3)
C11 Mo1 C2 C1 11.6(4)
C15 Mo1 C2 C1 -92.5(3)
C19 Mo1 C2 C1 -129.2(4)
C16 Mo1 C2 C1 -107.0(3)
C17 Mo1 C2 C1 -142.2(3)
C18 Mo1 C2 C1 -159.0(3)
Mo2 Mo1 C2 C1 70.0(3)
C12 Mo1 C2 C3 -122.0(5)
C11 Mo1 C2 C3 140.5(5)
C1 Mo1 C2 C3 128.8(7)
C15 Mo1 C2 C3 36.3(6)
C19 Mo1 C2 C3 -0.3(7)
C16 Mo1 C2 C3 21.8(6)
C17 Mo1 C2 C3 -13.3(5)
C18 Mo1 C2 C3 -30.2(6)
Mo2 Mo1 C2 C3 -161.1(7)
C12 Mo1 C2 Mo2 39.1(2)
C11 Mo1 C2 Mo2 -58.4(3)
C1 Mo1 C2 Mo2 -70.0(3)
C15 Mo1 C2 Mo2 -162.57(19)
C19 Mo1 C2 Mo2 160.8(3)
C16 Mo1 C2 Mo2 -177.1(2)
C17 Mo1 C2 Mo2 147.8(2)
C18 Mo1 C2 Mo2 130.9(2)
C14 Mo2 C2 C1 -171.4(4)
C13 Mo2 C2 C1 101.8(4)
C24 Mo2 C2 C1 115.5(9)
C23 Mo2 C2 C1 -106.0(6)
C20 Mo2 C2 C1 40.1(6)
C22 Mo2 C2 C1 -53.9(5)
C21 Mo2 C2 C1 -7.6(5)
Mo1 Mo2 C2 C1 -73.2(4)
C14 Mo2 C2 C3 61.1(6)
C13 Mo2 C2 C3 -25.7(6)
C1 Mo2 C2 C3 -127.5(8)
C24 Mo2 C2 C3 -12.0(13)
C23 Mo2 C2 C3 126.5(7)
C20 Mo2 C2 C3 -87.4(7)
C22 Mo2 C2 C3 178.6(5)
C21 Mo2 C2 C3 -135.1(6)
Mo1 Mo2 C2 C3 159.3(7)
C14 Mo2 C2 Mo1 -98.2(2)
C13 Mo2 C2 Mo1 175.0(2)
C1 Mo2 C2 Mo1 73.2(4)
C24 Mo2 C2 Mo1 -171.3(8)
C23 Mo2 C2 Mo1 -32.9(6)
C20 Mo2 C2 Mo1 113.3(4)
C22 Mo2 C2 Mo1 19.2(4)
C21 Mo2 C2 Mo1 65.6(3)
C10 C5 C6 C7 -0.4(9)
C4 C5 C6 C7 -178.2(6)
C5 C6 C7 C8 0.2(9)
C6 C7 C8 C9 -0.4(9)
C7 C8 C9 C10 0.9(9)
C6 C5 C10 C9 1.0(10)
C4 C5 C10 C9 178.7(6)
C8 C9 C10 C5 -1.2(10)
C12 Mo1 C15 C16 126.4(4)
C11 Mo1 C15 C16 -143.2(4)
C2 Mo1 C15 C16 -25.9(4)
C1 Mo1 C15 C16 -67.8(4)
C19 Mo1 C15 C16 115.7(5)
C17 Mo1 C15 C16 36.9(4)
C18 Mo1 C15 C16 77.6(4)
Mo2 Mo1 C15 C16 -63.6(6)
C12 Mo1 C15 C19 10.6(5)
C11 Mo1 C15 C19 101.0(4)
C2 Mo1 C15 C19 -141.6(4)
C1 Mo1 C15 C19 176.5(3)
C16 Mo1 C15 C19 -115.7(5)
C17 Mo1 C15 C19 -78.8(4)
C18 Mo1 C15 C19 -38.1(4)
Mo2 Mo1 C15 C19 -179.3(3)
C19 C15 C16 C17 0.8(7)
Mo1 C15 C16 C17 -63.9(4)
C19 C15 C16 Mo1 64.6(4)
C12 Mo1 C16 C15 -90.0(5)
C11 Mo1 C16 C15 42.4(5)
C2 Mo1 C16 C15 157.4(4)
C1 Mo1 C16 C15 121.2(4)
C19 Mo1 C16 C15 -38.2(4)
C17 Mo1 C16 C15 -117.1(6)
C18 Mo1 C16 C15 -80.0(4)
Mo2 Mo1 C16 C15 154.5(3)
C12 Mo1 C16 C17 27.1(6)
C11 Mo1 C16 C17 159.5(4)
C2 Mo1 C16 C17 -85.5(4)
C1 Mo1 C16 C17 -121.7(4)
C15 Mo1 C16 C17 117.1(6)
C19 Mo1 C16 C17 78.9(4)
C18 Mo1 C16 C17 37.2(4)
Mo2 Mo1 C16 C17 -88.3(4)
C15 C16 C17 C18 -1.9(7)
Mo1 C16 C17 C18 -64.7(4)
C15 C16 C17 Mo1 62.8(4)
C12 Mo1 C17 C18 -47.1(4)
C11 Mo1 C17 C18 78.9(6)
C2 Mo1 C17 C18 -152.5(4)
C1 Mo1 C17 C18 -176.8(4)
C15 Mo1 C17 C18 79.1(4)
C19 Mo1 C17 C18 36.8(4)
C16 Mo1 C17 C18 115.7(6)
Mo2 Mo1 C17 C18 -125.3(3)
C12 Mo1 C17 C16 -162.8(4)
C11 Mo1 C17 C16 -36.8(7)
C2 Mo1 C17 C16 91.8(4)
C1 Mo1 C17 C16 67.5(4)
C15 Mo1 C17 C16 -36.6(4)
C19 Mo1 C17 C16 -78.9(4)
C18 Mo1 C17 C16 -115.7(6)
Mo2 Mo1 C17 C16 119.0(4)
C16 C17 C18 C19 2.3(7)
Mo1 C17 C18 C19 -61.7(4)
C16 C17 C18 Mo1 64.0(4)
C12 Mo1 C18 C17 136.1(4)
C11 Mo1 C18 C17 -138.2(4)
C2 Mo1 C18 C17 30.6(4)
C1 Mo1 C18 C17 5.7(6)
C15 Mo1 C18 C17 -79.0(4)
C19 Mo1 C18 C17 -117.7(5)
C16 Mo1 C18 C17 -37.7(4)
Mo2 Mo1 C18 C17 82.4(4)
C12 Mo1 C18 C19 -106.2(4)
C11 Mo1 C18 C19 -20.5(5)
C2 Mo1 C18 C19 148.3(4)
C1 Mo1 C18 C19 123.4(5)
C15 Mo1 C18 C19 38.7(4)
C16 Mo1 C18 C19 80.0(4)
C17 Mo1 C18 C19 117.7(5)
Mo2 Mo1 C18 C19 -159.9(3)
C17 C18 C19 C15 -1.8(6)
Mo1 C18 C19 C15 -64.7(4)
C17 C18 C19 Mo1 62.9(4)
C16 C15 C19 C18 0.7(7)
Mo1 C15 C19 C18 66.3(4)
C16 C15 C19 Mo1 -65.6(4)
C12 Mo1 C19 C18 73.7(4)
C11 Mo1 C19 C18 164.5(4)
C2 Mo1 C19 C18 -51.2(5)
C1 Mo1 C19 C18 -120.8(5)
C15 Mo1 C19 C18 -114.4(5)
C16 Mo1 C19 C18 -77.3(4)
C17 Mo1 C19 C18 -36.0(4)
Mo2 Mo1 C19 C18 64.6(7)
C12 Mo1 C19 C15 -171.9(4)
C11 Mo1 C19 C15 -81.2(4)
C2 Mo1 C19 C15 63.2(5)
C1 Mo1 C19 C15 -6.4(6)
C16 Mo1 C19 C15 37.0(4)
C17 Mo1 C19 C15 78.4(4)
C18 Mo1 C19 C15 114.4(5)
Mo2 Mo1 C19 C15 179.0(4)
C14 Mo2 C20 C21 136.8(4)
C13 Mo2 C20 C21 -148.1(4)
C1 Mo2 C20 C21 -61.9(4)
C2 Mo2 C20 C21 -86.7(5)
C24 Mo2 C20 C21 115.6(6)
C23 Mo2 C20 C21 77.6(4)
C22 Mo2 C20 C21 36.5(3)
Mo1 Mo2 C20 C21 -14.4(5)
C14 Mo2 C20 C24 21.1(5)
C13 Mo2 C20 C24 96.3(4)
C1 Mo2 C20 C24 -177.5(4)
C2 Mo2 C20 C24 157.6(4)
C23 Mo2 C20 C24 -38.1(4)
C22 Mo2 C20 C24 -79.2(4)
C21 Mo2 C20 C24 -115.6(6)
Mo1 Mo2 C20 C24 -130.1(3)
C24 C20 C21 C22 -0.9(6)
Mo2 C20 C21 C22 -63.4(4)
C24 C20 C21 Mo2 62.5(4)
C14 Mo2 C21 C22 33.2(6)
C13 Mo2 C21 C22 151.1(4)
C1 Mo2 C21 C22 -119.2(4)
C2 Mo2 C21 C22 -114.5(4)
C24 Mo2 C21 C22 78.6(4)
C23 Mo2 C21 C22 36.4(4)
C20 Mo2 C21 C22 116.9(5)
Mo1 Mo2 C21 C22 -73.2(3)
C14 Mo2 C21 C20 -83.7(6)
C13 Mo2 C21 C20 34.2(4)
C1 Mo2 C21 C20 123.9(4)
C2 Mo2 C21 C20 128.6(4)
C24 Mo2 C21 C20 -38.3(4)
C23 Mo2 C21 C20 -80.5(4)
C22 Mo2 C21 C20 -116.9(5)
Mo1 Mo2 C21 C20 169.9(3)
C20 C21 C22 C23 0.0(6)
Mo2 C21 C22 C23 -62.6(4)
C20 C21 C22 Mo2 62.6(4)
C14 Mo2 C22 C21 -161.5(4)
C13 Mo2 C22 C21 -44.1(5)
C1 Mo2 C22 C21 65.9(4)
C2 Mo2 C22 C21 97.2(4)
C24 Mo2 C22 C21 -79.9(4)
C23 Mo2 C22 C21 -117.9(6)
C20 Mo2 C22 C21 -37.2(3)
Mo1 Mo2 C22 C21 110.8(3)
C14 Mo2 C22 C23 -43.6(5)
C13 Mo2 C22 C23 73.8(5)
C1 Mo2 C22 C23 -176.1(4)
C2 Mo2 C22 C23 -144.8(4)
C24 Mo2 C22 C23 38.0(4)
C20 Mo2 C22 C23 80.8(4)
C21 Mo2 C22 C23 117.9(6)
Mo1 Mo2 C22 C23 -131.3(4)
C21 C22 C23 C24 0.9(6)
Mo2 C22 C23 C24 -62.7(4)
C21 C22 C23 Mo2 63.6(4)
C14 Mo2 C23 C22 142.3(4)
C13 Mo2 C23 C22 -133.2(4)
C1 Mo2 C23 C22 6.0(6)
C2 Mo2 C23 C22 79.4(6)
C24 Mo2 C23 C22 -115.9(5)
C20 Mo2 C23 C22 -77.4(4)
C21 Mo2 C23 C22 -36.0(4)
Mo1 Mo2 C23 C22 54.7(4)
C14 Mo2 C23 C24 -101.8(4)
C13 Mo2 C23 C24 -17.4(5)
C1 Mo2 C23 C24 121.9(4)
C2 Mo2 C23 C24 -164.7(5)
C20 Mo2 C23 C24 38.5(4)
C22 Mo2 C23 C24 115.9(5)
C21 Mo2 C23 C24 79.8(4)
Mo1 Mo2 C23 C24 170.6(3)
C22 C23 C24 C20 -1.4(6)
Mo2 C23 C24 C20 -66.2(4)
C22 C23 C24 Mo2 64.8(4)
C21 C20 C24 C23 1.4(6)
Mo2 C20 C24 C23 66.3(4)
C21 C20 C24 Mo2 -64.8(4)
C14 Mo2 C24 C23 80.8(4)
C13 Mo2 C24 C23 165.2(4)
C1 Mo2 C24 C23 -110.7(5)
C2 Mo2 C24 C23 151.7(8)
C20 Mo2 C24 C23 -114.9(5)
C22 Mo2 C24 C23 -37.1(3)
C21 Mo2 C24 C23 -77.7(4)
Mo1 Mo2 C24 C23 -16.6(5)
C14 Mo2 C24 C20 -164.3(4)
C13 Mo2 C24 C20 -79.9(4)
C1 Mo2 C24 C20 4.2(6)
C2 Mo2 C24 C20 -93.4(10)
C23 Mo2 C24 C20 114.9(5)
C22 Mo2 C24 C20 77.8(4)
C21 Mo2 C24 C20 37.2(4)
Mo1 Mo2 C24 C20 98.3(5)
